data_4036259
loop_
_publ_author_name
'Wang, Shuni'
'Zhou, Shengbin'
'Wang, Jiang'
'Nian, Yong'
'Kawashima, Aki'
'Moriwaki, Hiroki'
'Ace\~na, Jos\'e L'
'Soloshonok, Vadim A.'
'Liu, Hong'

_publ_section_title
;
 Chemical Dynamic Thermodynamic Resolution and S/R Interconversion of
 Unprotected Unnatural Tailor-made \a-Amino Acids.
;
_journal_issue 20
_journal_name_full 'The Journal of organic chemistry'
_journal_page_first 9817
_journal_page_last 9830
_journal_paper_doi 10.1021/acs.joc.5b01292
_journal_volume 80
_journal_year 2015
_chemical_absolute_configuration rmad
_chemical_formula_moiety 'C46 H33 Cl2 N3 Ni O3, 0.5(C H4 O), H2 O'
_chemical_formula_sum 'C46.5 H37 Cl2 N3 Ni O4.5'
_chemical_formula_weight 839.40
_space_group_crystal_system orthorhombic
_space_group_IT_number 19
_space_group_name_Hall 'P 2ac 2ab'
_space_group_name_H-M_alt 'P 21 21 21'
_atom_sites_solution_hydrogens mixed
_atom_sites_solution_primary direct
_audit_creation_date 2014-09-01
_audit_creation_method
;
Olex2 1.2
(compiled 2014.07.22 svn.r2960 for OlexSys, GUI svn.r4862)
;
_cell_angle_alpha 90
_cell_angle_beta 90
_cell_angle_gamma 90
_cell_formula_units_Z 8
_cell_length_a 16.1326(13)
_cell_length_b 19.4409(15)
_cell_length_c 26.943(2)
_cell_measurement_reflns_used 3977
_cell_measurement_temperature 130
_cell_measurement_theta_max 23.63
_cell_measurement_theta_min 2.23
_cell_volume 8450.2(11)
_computing_cell_refinement 'SAINT v7.68A (Bruker, 2009)'
_computing_data_reduction 'SAINT v7.68A (Bruker, 2009)'
_computing_molecular_graphics 'Olex2 (Dolomanov et al., 2009)'
_computing_publication_material 'Olex2 (Dolomanov et al., 2009)'
_computing_structure_refinement 'XL (Sheldrick, 2008)'
_computing_structure_solution 'ShelXS (Sheldrick, 2008)'
_diffrn_ambient_temperature 130
_diffrn_measured_fraction_theta_full 1.000
_diffrn_measured_fraction_theta_max 0.998
_diffrn_measurement_device_type 'Bruker APEX-II CCD'
_diffrn_measurement_method '\f and \w scans'
_diffrn_radiation_monochromator graphite
_diffrn_radiation_type MoK\a
_diffrn_radiation_wavelength 0.71073
_diffrn_reflns_av_R_equivalents 0.1640
_diffrn_reflns_av_unetI/netI 0.1830
_diffrn_reflns_Laue_measured_fraction_full 1.000
_diffrn_reflns_Laue_measured_fraction_max 0.998
_diffrn_reflns_limit_h_max 21
_diffrn_reflns_limit_h_min -21
_diffrn_reflns_limit_k_max 26
_diffrn_reflns_limit_k_min -21
_diffrn_reflns_limit_l_max 36
_diffrn_reflns_limit_l_min -36
_diffrn_reflns_number 76830
_diffrn_reflns_point_group_measured_fraction_full 1.000
_diffrn_reflns_point_group_measured_fraction_max 0.998
_diffrn_reflns_theta_full 25.242
_diffrn_reflns_theta_max 28.788
_diffrn_reflns_theta_min 1.512
_diffrn_standards_number 0
_exptl_absorpt_coefficient_mu 0.633
_exptl_absorpt_correction_T_max 0.7458
_exptl_absorpt_correction_T_min 0.6586
_exptl_absorpt_correction_type multi-scan
_exptl_absorpt_process_details
;
SADABS-2008/1 (Bruker,2008) was used for absorption correction.
wR2(int) was 0.0811 before and 0.0703 after correction.
The Ratio of minimum to maximum transmission is 0.8831.
The \l/2 correction factor is 0.0015.
;
_exptl_crystal_colour red
_exptl_crystal_density_diffrn 1.320
_exptl_crystal_description block
_exptl_crystal_F_000 3480
_exptl_crystal_size_max 0.12
_exptl_crystal_size_mid 0.1
_exptl_crystal_size_min 0.07
_refine_diff_density_max 0.654
_refine_diff_density_min -0.930
_refine_diff_density_rms 0.085
_refine_ls_abs_structure_details
;
 Flack x determined using 3428 quotients [(I+)-(I-)]/[(I+)+(I-)]
 (Parsons, Flack and Wagner, Acta Cryst. B69 (2013) 249-259).
;
_refine_ls_abs_structure_Flack 0.042(10)
_refine_ls_extinction_method none
_refine_ls_goodness_of_fit_ref 0.880
_refine_ls_hydrogen_treatment constr
_refine_ls_matrix_type full
_refine_ls_number_parameters 1029
_refine_ls_number_reflns 21977
_refine_ls_number_restraints 0
_refine_ls_restrained_S_all 0.880
_refine_ls_R_factor_all 0.1511
_refine_ls_R_factor_gt 0.0658
_refine_ls_shift/su_max 0.005
_refine_ls_shift/su_mean 0.000
_refine_ls_structure_factor_coef Fsqd
_refine_ls_weighting_details 'w=1/[\s^2^(Fo^2^)+(0.0640P)^2^] where P=(Fo^2^+2Fc^2^)/3'
_refine_ls_weighting_scheme calc
_refine_ls_wR_factor_gt 0.1320
_refine_ls_wR_factor_ref 0.1524
_reflns_Friedel_coverage 0.849
_reflns_Friedel_fraction_full 1.000
_reflns_Friedel_fraction_max 0.998
_reflns_number_gt 10654
_reflns_number_total 21977
_reflns_threshold_expression 'I > 2\s(I)'
_cod_data_source_file jo5b01292_si_001.cif
_cod_data_source_block mo_dm14494_0m
_cod_depositor_comments
;

2020-07-06
Z value and formula fixed to values more according to usual
chemical conventions.                 miguel
;
_cod_original_formula_sum 'C93 H74 Cl4 N6 Ni2 O9'
_cod_original_formula_weight 1678.80
_cod_original_formula_moiety '2(C46 H33 Cl2 N3 Ni O3), C H4 O, 2(H2 O)'
_cod_original_formula_units_Z 4
_cod_original_cell_volume 8450.1(12)
_cod_database_code 4036259
_shelxl_version_number 2014-3
_shelx_space_group_comment
;
The symmetry employed for this shelxl refinement is uniquely defined
by the following loop, which should always be used as a source of
symmetry information in preference to the above space-group names.
They are only intended as comments.
;
_shelx_estimated_absorpt_t_max 0.957
_shelx_estimated_absorpt_t_min 0.928
_olex2_refinement_description
;
1. Fixed Uiso
 At 1.2 times of:
  All C(H) groups, All C(H,H) groups
 At 1.5 times of:
  All C(H,H,H) groups, All O(H) groups, All O(H,H) groups
2.a Riding coordinates:
 O2S(H2SA,H2SB), O3S(H3SA,H3SB)
2.b Ternary CH refined with riding coordinates:
 C38(H38), C38A(H38A)
2.c Secondary CH2 refined with riding coordinates:
 C1(H1A,H1B), C22(H22A,H22B), C23(H23A,H23B), C40(H40A,H40B), C1A(H1AA,H1AB),
 C22A(H22C,H22D), C23A(H23C,H23D), C40A(H40C,H40D)
2.d Aromatic/amide H refined with riding coordinates:
 C3(H3), C4(H4), C6(H6), C7(H7), C8(H8), C9(H9), C14(H14), C15(H15), C16(H16),
 C17(H17), C19(H19), C20(H20), C26(H26), C27(H27), C29(H29), C33(H33), C34(H34),
  C35(H35), C36(H36), C37(H37), C42(H42), C43(H43), C45(H45), C46(H46),
 C3A(H3A), C4A(H4A), C6A(H6A), C7A(H7A), C8A(H8A), C9A(H9A), C14A(H14A),
 C15A(H15A), C16A(H16A), C17A(H17A), C19A(H19A), C20A(H20A), C26A(H26A),
 C27A(H27A), C29A(H29A), C33A(H33A), C34A(H34A), C35A(H35A), C36A(H36A),
 C37A(H37A), C42A(H42A), C43A(H43A), C45A(H45A), C46A(H46A)
2.e Idealised Me refined as rotating group:
 C1S(H1SA,H1SB,H1SC)
2.f Idealised tetrahedral OH refined as rotating group:
 O1S(H1S)
;
_olex2_submission_special_instructions 'No special instructions were received'

loop_
_space_group_symop_operation_xyz
'x, y, z'
'x+1/2, -y+1/2, -z'
'-x, y+1/2, -z+1/2'
'-x+1/2, -y, z+1/2'

loop_
_atom_site_label
_atom_site_type_symbol
_atom_site_fract_x
_atom_site_fract_y
_atom_site_fract_z
_atom_site_U_iso_or_equiv
_atom_site_adp_type
_atom_site_occupancy
_atom_site_site_symmetry_order
_atom_site_calc_flag
_atom_site_refinement_flags_posn
Ni1 Ni -0.08618(5) 0.46245(5) 0.51448(3) 0.0276(2) Uani 1 1 d .
Cl1 Cl -0.11229(13) 0.24820(11) 0.72818(7) 0.0436(5) Uani 1 1 d .
Cl2 Cl -0.22413(16) 0.37115(15) 0.34089(8) 0.0746(8) Uani 1 1 d .
O1 O -0.0917(3) 0.5557(2) 0.50214(16) 0.0365(12) Uani 1 1 d .
O2 O -0.1693(4) 0.6482(3) 0.5185(2) 0.0678(19) Uani 1 1 d .
O3 O -0.0646(3) 0.2675(2) 0.48197(17) 0.0345(12) Uani 1 1 d .
N1 N -0.0161(3) 0.4446(3) 0.4570(2) 0.0268(13) Uani 1 1 d .
N2 N -0.0764(3) 0.3692(3) 0.5268(2) 0.0284(14) Uani 1 1 d .
N3 N -0.1613(3) 0.4774(3) 0.5657(2) 0.0291(14) Uani 1 1 d .
C1 C -0.0299(4) 0.4946(4) 0.4145(2) 0.0312(17) Uani 1 1 d .
H1A H -0.0882 0.4913 0.4032 0.037 Uiso 1 1 calc R
H1B H -0.0203 0.5421 0.4264 0.037 Uiso 1 1 calc R
C2 C 0.0261(4) 0.4804(3) 0.3718(2) 0.0266(16) Uani 1 1 d .
C3 C -0.0026(5) 0.4461(4) 0.3291(3) 0.0382(19) Uani 1 1 d .
H3 H -0.0599 0.4355 0.3265 0.046 Uiso 1 1 calc R
C4 C 0.0487(5) 0.4278(4) 0.2915(3) 0.0388(19) Uani 1 1 d .
H4 H 0.0267 0.4078 0.2621 0.047 Uiso 1 1 calc R
C5 C 0.1345(5) 0.4384(4) 0.2961(3) 0.0348(18) Uani 1 1 d .
C6 C 0.1918(6) 0.4130(4) 0.2604(3) 0.044(2) Uani 1 1 d .
H6 H 0.1716 0.3923 0.2309 0.053 Uiso 1 1 calc R
C7 C 0.2749(6) 0.4179(4) 0.2679(3) 0.048(2) Uani 1 1 d .
H7 H 0.3120 0.3979 0.2447 0.058 Uiso 1 1 calc R
C8 C 0.3065(5) 0.4530(4) 0.3103(3) 0.0389(19) Uani 1 1 d .
H8 H 0.3646 0.4567 0.3155 0.047 Uiso 1 1 calc R
C9 C 0.2522(5) 0.4810(4) 0.3434(3) 0.0338(18) Uani 1 1 d .
H9 H 0.2737 0.5061 0.3708 0.041 Uiso 1 1 calc R
C10 C 0.1661(5) 0.4744(4) 0.3387(3) 0.0344(18) Uani 1 1 d .
C11 C 0.1092(4) 0.4974(3) 0.3754(2) 0.0267(16) Uani 1 1 d .
C12 C 0.1366(4) 0.5362(4) 0.4199(2) 0.0301(16) Uani 1 1 d .
C13 C 0.1760(4) 0.6017(4) 0.4166(3) 0.0284(16) Uani 1 1 d .
C14 C 0.1845(5) 0.6375(4) 0.3709(3) 0.039(2) Uani 1 1 d .
H14 H 0.1668 0.6162 0.3410 0.046 Uiso 1 1 calc R
C15 C 0.2180(5) 0.7026(4) 0.3693(3) 0.042(2) Uani 1 1 d .
H15 H 0.2212 0.7269 0.3388 0.051 Uiso 1 1 calc R
C16 C 0.2475(6) 0.7330(4) 0.4134(3) 0.057(3) Uani 1 1 d .
H16 H 0.2733 0.7769 0.4119 0.068 Uiso 1 1 calc R
C17 C 0.2399(5) 0.7008(4) 0.4586(3) 0.048(2) Uani 1 1 d .
H17 H 0.2591 0.7228 0.4879 0.057 Uiso 1 1 calc R
C18 C 0.2037(4) 0.6354(4) 0.4611(3) 0.0328(17) Uani 1 1 d .
C19 C 0.1930(4) 0.6014(4) 0.5067(3) 0.0334(18) Uani 1 1 d .
H19 H 0.2160 0.6207 0.5360 0.040 Uiso 1 1 calc R
C20 C 0.1503(4) 0.5411(4) 0.5096(3) 0.0338(17) Uani 1 1 d .
H20 H 0.1401 0.5208 0.5411 0.041 Uiso 1 1 calc R
C21 C 0.1211(4) 0.5085(4) 0.4665(2) 0.0254(16) Uani 1 1 d .
C22 C 0.0740(4) 0.4411(4) 0.4706(2) 0.0301(17) Uani 1 1 d .
H22A H 0.1012 0.4068 0.4489 0.036 Uiso 1 1 calc R
H22B H 0.0785 0.4243 0.5051 0.036 Uiso 1 1 calc R
C23 C -0.0431(4) 0.3749(4) 0.4423(2) 0.0282(16) Uani 1 1 d .
H23A H 0.0010 0.3530 0.4222 0.034 Uiso 1 1 calc R
H23B H -0.0932 0.3786 0.4212 0.034 Uiso 1 1 calc R
C24 C -0.0620(4) 0.3303(4) 0.4858(3) 0.0264(15) Uani 1 1 d .
C25 C -0.0905(4) 0.3392(3) 0.5739(2) 0.0221(14) Uani 1 1 d .
C26 C -0.0522(4) 0.2761(3) 0.5856(2) 0.0258(16) Uani 1 1 d .
H26 H -0.0203 0.2528 0.5612 0.031 Uiso 1 1 calc R
C27 C -0.0607(4) 0.2479(4) 0.6322(3) 0.0333(17) Uani 1 1 d .
H27 H -0.0368 0.2043 0.6392 0.040 Uiso 1 1 calc R
C28 C -0.1039(4) 0.2827(4) 0.6693(3) 0.0313(17) Uani 1 1 d .
C29 C -0.1417(4) 0.3432(4) 0.6592(3) 0.0292(16) Uani 1 1 d .
H29 H -0.1724 0.3659 0.6844 0.035 Uiso 1 1 calc R
C30 C -0.1360(4) 0.3738(3) 0.6107(3) 0.0259(15) Uani 1 1 d .
C31 C -0.1773(4) 0.4383(4) 0.6022(3) 0.0280(16) Uani 1 1 d .
C32 C -0.2418(4) 0.4583(4) 0.6409(3) 0.0349(18) Uani 1 1 d .
C33 C -0.3137(5) 0.4173(5) 0.6465(3) 0.042(2) Uani 1 1 d .
H33 H -0.3228 0.3795 0.6248 0.050 Uiso 1 1 calc R
C34 C -0.3703(5) 0.4317(5) 0.6830(3) 0.056(3) Uani 1 1 d .
H34 H -0.4187 0.4043 0.6866 0.067 Uiso 1 1 calc R
C35 C -0.3559(6) 0.4868(5) 0.7146(3) 0.060(3) Uani 1 1 d .
H35 H -0.3942 0.4966 0.7404 0.072 Uiso 1 1 calc R
C36 C -0.2873(6) 0.5270(5) 0.7088(3) 0.054(2) Uani 1 1 d .
H36 H -0.2787 0.5650 0.7303 0.065 Uiso 1 1 calc R
C37 C -0.2311(5) 0.5129(4) 0.6725(3) 0.0401(19) Uani 1 1 d .
H37 H -0.1836 0.5414 0.6690 0.048 Uiso 1 1 calc R
C38 C -0.2085(5) 0.5420(4) 0.5561(3) 0.0398(19) Uani 1 1 d .
H38 H -0.2191 0.5659 0.5883 0.048 Uiso 1 1 calc R
C39 C -0.1527(6) 0.5872(5) 0.5235(3) 0.052(2) Uani 1 1 d .
C40 C -0.2912(5) 0.5274(5) 0.5305(3) 0.057(3) Uani 1 1 d .
H40A H -0.3272 0.5008 0.5532 0.068 Uiso 1 1 calc R
H40B H -0.3193 0.5715 0.5231 0.068 Uiso 1 1 calc R
C41 C -0.2801(5) 0.4874(5) 0.4825(3) 0.053(2) Uani 1 1 d .
C42 C -0.2757(5) 0.4170(5) 0.4817(3) 0.052(2) Uani 1 1 d .
H42 H -0.2842 0.3925 0.5118 0.062 Uiso 1 1 calc R
C43 C -0.2594(5) 0.3799(5) 0.4386(3) 0.052(2) Uani 1 1 d .
H43 H -0.2559 0.3311 0.4391 0.063 Uiso 1 1 calc R
C44 C -0.2485(5) 0.4165(6) 0.3954(3) 0.058(3) Uani 1 1 d .
C45 C -0.2546(5) 0.4856(6) 0.3938(4) 0.066(3) Uani 1 1 d .
H45 H -0.2479 0.5089 0.3630 0.079 Uiso 1 1 calc R
C46 C -0.2701(6) 0.5224(6) 0.4359(4) 0.064(3) Uani 1 1 d .
H46 H -0.2744 0.5711 0.4344 0.077 Uiso 1 1 calc R
Ni2 Ni 0.22965(5) 0.42448(5) 0.60163(3) 0.0279(2) Uani 1 1 d .
Cl3 Cl 0.19806(12) 0.28433(10) 0.35942(7) 0.0390(5) Uani 1 1 d .
Cl4 Cl 0.3774(2) 0.24694(18) 0.74926(10) 0.0976(10) Uani 1 1 d .
O1A O 0.2563(3) 0.5110(2) 0.62673(17) 0.0346(12) Uani 1 1 d .
O2A O 0.3551(4) 0.5887(3) 0.6253(2) 0.0518(15) Uani 1 1 d .
O3A O 0.1437(3) 0.2364(2) 0.60483(17) 0.0347(12) Uani 1 1 d .
N5 N 0.1999(3) 0.3399(3) 0.5761(2) 0.0270(13) Uani 1 1 d .
N6 N 0.3091(3) 0.4415(3) 0.5542(2) 0.0262(13) Uani 1 1 d .
N7 N 0.1533(3) 0.4048(3) 0.6553(2) 0.0283(14) Uani 1 1 d .
C1A C 0.0628(4) 0.4154(4) 0.6419(3) 0.0311(17) Uani 1 1 d .
H1AA H 0.0560 0.4089 0.6057 0.037 Uiso 1 1 calc R
H1AB H 0.0291 0.3800 0.6588 0.037 Uiso 1 1 calc R
C2A C 0.0304(4) 0.4856(4) 0.6559(3) 0.0275(16) Uani 1 1 d .
C3A C 0.0119(4) 0.5330(4) 0.6190(3) 0.0341(17) Uani 1 1 d .
H3A H 0.0238 0.5225 0.5854 0.041 Uiso 1 1 calc R
C4A C -0.0236(5) 0.5951(4) 0.6310(3) 0.0393(19) Uani 1 1 d .
H4A H -0.0348 0.6275 0.6055 0.047 Uiso 1 1 calc R
C5A C -0.0434(5) 0.6115(4) 0.6804(3) 0.0381(19) Uani 1 1 d .
C6A C -0.0820(6) 0.6741(4) 0.6935(3) 0.047(2) Uani 1 1 d .
H6A H -0.0940 0.7070 0.6684 0.057 Uiso 1 1 calc R
C7A C -0.1025(6) 0.6884(4) 0.7418(3) 0.055(2) Uani 1 1 d .
H7A H -0.1312 0.7297 0.7496 0.066 Uiso 1 1 calc R
C8A C -0.0816(5) 0.6429(4) 0.7794(3) 0.045(2) Uani 1 1 d .
H8A H -0.0946 0.6542 0.8128 0.054 Uiso 1 1 calc R
C9A C -0.0419(4) 0.5809(4) 0.7690(3) 0.0372(19) Uani 1 1 d .
H9A H -0.0270 0.5508 0.7952 0.045 Uiso 1 1 calc R
C10A C -0.0233(4) 0.5626(4) 0.7185(3) 0.0345(18) Uani 1 1 d .
C11A C 0.0120(4) 0.4976(4) 0.7051(2) 0.0279(16) Uani 1 1 d .
C12A C 0.0335(4) 0.4450(4) 0.7429(2) 0.0288(17) Uani 1 1 d .
C13A C -0.0254(5) 0.4174(4) 0.7775(3) 0.0357(18) Uani 1 1 d .
C14A C -0.1105(5) 0.4307(4) 0.7731(3) 0.0403(19) Uani 1 1 d .
H14A H -0.1290 0.4612 0.7479 0.048 Uiso 1 1 calc R
C15A C -0.1675(5) 0.4013(4) 0.8039(3) 0.044(2) Uani 1 1 d .
H15A H -0.2250 0.4093 0.7991 0.053 Uiso 1 1 calc R
C16A C -0.1397(6) 0.3589(4) 0.8427(3) 0.056(3) Uani 1 1 d .
H16A H -0.1785 0.3401 0.8655 0.068 Uiso 1 1 calc R
C17A C -0.0575(6) 0.3445(4) 0.8478(3) 0.049(2) Uani 1 1 d .
H17A H -0.0390 0.3153 0.8739 0.059 Uiso 1 1 calc R
C18A C -0.0003(5) 0.3731(4) 0.8143(3) 0.0325(18) Uani 1 1 d .
C19A C 0.0854(5) 0.3551(4) 0.8176(3) 0.0361(18) Uani 1 1 d .
H19A H 0.1048 0.3282 0.8446 0.043 Uiso 1 1 calc R
C20A C 0.1386(5) 0.3765(4) 0.7824(3) 0.0385(19) Uani 1 1 d .
H20A H 0.1946 0.3614 0.7837 0.046 Uiso 1 1 calc R
C21A C 0.1137(4) 0.4203(4) 0.7441(2) 0.0300(16) Uani 1 1 d .
C22A C 0.1731(4) 0.4405(4) 0.7031(2) 0.0318(18) Uani 1 1 d .
H22C H 0.1704 0.4909 0.6980 0.038 Uiso 1 1 calc R
H22D H 0.2304 0.4288 0.7133 0.038 Uiso 1 1 calc R
C23A C 0.1661(5) 0.3283(4) 0.6610(3) 0.0315(17) Uani 1 1 d .
H23C H 0.2194 0.3192 0.6781 0.038 Uiso 1 1 calc R
H23D H 0.1209 0.3083 0.6812 0.038 Uiso 1 1 calc R
C24A C 0.1668(4) 0.2959(4) 0.6101(2) 0.0263(16) Uani 1 1 d .
C25A C 0.2047(4) 0.3229(3) 0.5251(2) 0.0259(16) Uani 1 1 d .
C26A C 0.1512(4) 0.2727(3) 0.5041(2) 0.0277(16) Uani 1 1 d .
H26A H 0.1149 0.2476 0.5251 0.033 Uiso 1 1 calc R
C27A C 0.1511(4) 0.2600(4) 0.4549(2) 0.0312(17) Uani 1 1 d .
H27A H 0.1150 0.2261 0.4417 0.037 Uiso 1 1 calc R
C28A C 0.2039(4) 0.2967(4) 0.4231(2) 0.0287(16) Uani 1 1 d .
C29A C 0.2571(4) 0.3448(3) 0.4426(2) 0.0257(15) Uani 1 1 d .
H29A H 0.2931 0.3693 0.4210 0.031 Uiso 1 1 calc R
C30A C 0.2595(4) 0.3586(3) 0.4935(2) 0.0233(15) Uani 1 1 d .
C31A C 0.3153(4) 0.4124(3) 0.5104(3) 0.0273(15) Uani 1 1 d .
C32A C 0.3834(4) 0.4339(4) 0.4752(2) 0.0270(16) Uani 1 1 d .
C33A C 0.4491(4) 0.3899(4) 0.4657(3) 0.0335(18) Uani 1 1 d .
H33A H 0.4511 0.3458 0.4809 0.040 Uiso 1 1 calc R
C34A C 0.5120(5) 0.4108(4) 0.4339(3) 0.041(2) Uani 1 1 d .
H34A H 0.5579 0.3813 0.4280 0.049 Uiso 1 1 calc R
C35A C 0.5085(5) 0.4738(5) 0.4109(3) 0.044(2) Uani 1 1 d .
H35A H 0.5505 0.4869 0.3881 0.053 Uiso 1 1 calc R
C36A C 0.4428(5) 0.5186(5) 0.4212(3) 0.051(2) Uani 1 1 d .
H36A H 0.4410 0.5628 0.4063 0.061 Uiso 1 1 calc R
C37A C 0.3812(5) 0.4983(4) 0.4529(3) 0.0382(19) Uani 1 1 d .
H37A H 0.3364 0.5285 0.4597 0.046 Uiso 1 1 calc R
C38A C 0.3688(5) 0.4929(4) 0.5713(3) 0.0344(18) Uani 1 1 d .
H38A H 0.3847 0.5235 0.5431 0.041 Uiso 1 1 calc R
C39A C 0.3237(4) 0.5348(4) 0.6108(3) 0.0343(17) Uani 1 1 d .
C40A C 0.4464(5) 0.4603(4) 0.5935(3) 0.044(2) Uani 1 1 d .
H40C H 0.4794 0.4396 0.5664 0.052 Uiso 1 1 calc R
H40D H 0.4805 0.4969 0.6089 0.052 Uiso 1 1 calc R
C41A C 0.4294(4) 0.4059(4) 0.6318(3) 0.0375(19) Uani 1 1 d .
C42A C 0.4279(5) 0.3383(4) 0.6208(3) 0.045(2) Uani 1 1 d .
H42A H 0.4384 0.3245 0.5875 0.054 Uiso 1 1 calc R
C43A C 0.4120(6) 0.2886(5) 0.6556(3) 0.061(3) Uani 1 1 d .
H43A H 0.4113 0.2412 0.6470 0.073 Uiso 1 1 calc R
C44A C 0.3968(6) 0.3101(5) 0.7041(3) 0.056(2) Uani 1 1 d .
C45A C 0.3967(5) 0.3773(6) 0.7167(3) 0.059(3) Uani 1 1 d .
H45A H 0.3852 0.3907 0.7499 0.071 Uiso 1 1 calc R
C46A C 0.4134(5) 0.4264(5) 0.6810(3) 0.050(2) Uani 1 1 d .
H46A H 0.4142 0.4738 0.6896 0.059 Uiso 1 1 calc R
O1S O 0.2533(7) 0.3056(5) 0.1225(7) 0.188(6) Uani 1 1 d .
H1S H 0.2350 0.3376 0.1046 0.283 Uiso 1 1 calc GR
C1S C 0.3281(7) 0.3257(5) 0.1437(4) 0.080(3) Uani 1 1 d .
H1SA H 0.3738 0.3143 0.1212 0.120 Uiso 1 1 calc GR
H1SB H 0.3358 0.3014 0.1753 0.120 Uiso 1 1 calc GR
H1SC H 0.3273 0.3754 0.1497 0.120 Uiso 1 1 calc GR
O2S O -0.0069(6) 0.3715(4) 0.0339(3) 0.104(3) Uani 1 1 d .
H2SA H 0.0441 0.3682 0.0262 0.157 Uiso 1 1 d R
H2SB H -0.0366 0.3627 0.0086 0.157 Uiso 1 1 d R
O3S O -0.0844(5) 0.3748(4) 0.1328(3) 0.101(3) Uani 1 1 d .
H3SA H -0.0392 0.3731 0.1490 0.151 Uiso 1 1 d R
H3SB H -0.1248 0.3786 0.1529 0.151 Uiso 1 1 d R

loop_
_atom_site_aniso_label
_atom_site_aniso_U_11
_atom_site_aniso_U_22
_atom_site_aniso_U_33
_atom_site_aniso_U_23
_atom_site_aniso_U_13
_atom_site_aniso_U_12
Ni1 0.0249(5) 0.0253(5) 0.0327(5) -0.0019(4) 0.0019(4) 0.0020(4)
Cl1 0.0553(14) 0.0419(12) 0.0335(10) 0.0059(9) 0.0057(9) 0.0058(10)
Cl2 0.0547(15) 0.123(2) 0.0459(13) 0.0126(14) -0.0132(12) -0.0353(16)
O1 0.041(3) 0.030(3) 0.038(3) 0.001(2) 0.009(2) 0.006(2)
O2 0.090(5) 0.033(4) 0.081(4) 0.012(3) 0.041(4) 0.024(3)
O3 0.043(3) 0.026(3) 0.035(3) -0.004(2) -0.004(2) -0.003(2)
N1 0.019(3) 0.030(4) 0.031(3) 0.006(3) -0.006(2) 0.003(2)
N2 0.022(3) 0.032(3) 0.031(3) -0.007(3) 0.009(2) -0.004(3)
N3 0.023(3) 0.023(4) 0.040(3) -0.003(3) -0.001(3) 0.004(3)
C1 0.025(4) 0.031(4) 0.038(4) 0.006(3) -0.005(3) 0.002(3)
C2 0.028(4) 0.025(4) 0.027(4) 0.006(3) -0.004(3) -0.002(3)
C3 0.032(4) 0.046(5) 0.037(4) 0.006(4) -0.008(3) -0.008(4)
C4 0.051(5) 0.030(4) 0.036(4) 0.007(4) -0.007(4) -0.007(4)
C5 0.049(5) 0.028(4) 0.028(4) 0.002(3) 0.004(3) -0.003(4)
C6 0.073(7) 0.037(5) 0.022(4) 0.001(3) 0.004(4) 0.007(4)
C7 0.061(6) 0.035(5) 0.049(5) 0.015(4) 0.028(5) 0.010(5)
C8 0.038(5) 0.032(5) 0.047(5) 0.010(4) 0.017(4) 0.003(4)
C9 0.039(5) 0.028(4) 0.035(4) 0.008(3) 0.009(3) -0.002(3)
C10 0.039(5) 0.031(5) 0.033(4) 0.003(3) -0.003(3) -0.002(4)
C11 0.032(4) 0.020(4) 0.028(4) 0.001(3) 0.002(3) -0.004(3)
C12 0.023(4) 0.031(4) 0.036(4) -0.001(3) 0.006(3) -0.001(3)
C13 0.028(4) 0.024(4) 0.033(4) -0.004(3) 0.001(3) 0.004(3)
C14 0.049(5) 0.039(5) 0.028(4) -0.002(4) 0.000(3) 0.010(4)
C15 0.050(5) 0.028(5) 0.049(5) 0.000(4) 0.006(4) -0.010(4)
C16 0.079(7) 0.032(5) 0.060(6) -0.004(4) -0.019(5) -0.020(5)
C17 0.050(6) 0.043(5) 0.050(5) -0.004(4) -0.007(4) -0.011(4)
C18 0.031(4) 0.033(4) 0.034(4) -0.002(3) 0.002(3) -0.003(3)
C19 0.026(4) 0.043(5) 0.031(4) -0.007(3) -0.011(3) 0.000(3)
C20 0.024(4) 0.047(5) 0.030(4) 0.004(4) -0.008(3) 0.005(4)
C21 0.020(4) 0.028(4) 0.029(4) 0.003(3) 0.001(3) 0.004(3)
C22 0.031(4) 0.031(4) 0.029(4) 0.003(3) -0.004(3) 0.005(3)
C23 0.030(4) 0.028(4) 0.026(4) -0.002(3) -0.001(3) 0.001(3)
C24 0.022(4) 0.028(4) 0.030(4) -0.003(3) -0.001(3) 0.001(3)
C25 0.014(3) 0.027(4) 0.025(3) 0.001(3) -0.001(3) -0.005(3)
C26 0.024(4) 0.030(4) 0.024(3) 0.001(3) -0.005(3) 0.000(3)
C27 0.033(4) 0.024(4) 0.043(4) -0.002(3) -0.004(3) 0.002(3)
C28 0.027(4) 0.030(4) 0.037(4) 0.000(3) 0.000(3) -0.004(3)
C29 0.021(4) 0.034(4) 0.032(4) -0.003(3) 0.008(3) 0.003(3)
C30 0.019(4) 0.022(4) 0.037(4) -0.007(3) -0.002(3) -0.002(3)
C31 0.015(3) 0.035(4) 0.034(4) -0.005(3) 0.000(3) -0.003(3)
C32 0.031(4) 0.037(5) 0.037(4) -0.002(4) 0.003(3) 0.007(4)
C33 0.028(4) 0.053(6) 0.045(5) -0.003(4) 0.004(4) -0.001(4)
C34 0.026(5) 0.091(8) 0.052(5) -0.002(5) 0.010(4) -0.005(5)
C35 0.037(5) 0.082(8) 0.061(6) -0.010(6) 0.022(4) 0.010(5)
C36 0.057(6) 0.064(6) 0.040(5) -0.018(4) 0.005(4) 0.009(5)
C37 0.033(4) 0.044(5) 0.043(4) -0.012(4) 0.003(4) 0.003(4)
C38 0.041(5) 0.028(4) 0.050(5) 0.003(4) 0.018(4) 0.012(4)
C39 0.060(6) 0.050(6) 0.046(5) -0.002(4) 0.021(4) 0.010(5)
C40 0.041(5) 0.063(6) 0.066(6) 0.029(5) 0.015(4) 0.026(5)
C41 0.020(4) 0.078(7) 0.062(6) 0.033(5) -0.006(4) 0.005(4)
C42 0.038(5) 0.064(6) 0.053(5) 0.024(5) -0.019(4) -0.016(5)
C43 0.045(6) 0.061(6) 0.051(5) 0.009(5) -0.013(4) -0.024(5)
C44 0.038(5) 0.087(8) 0.048(5) 0.011(6) -0.013(4) -0.018(5)
C45 0.035(5) 0.108(10) 0.055(6) 0.041(6) -0.004(4) 0.004(5)
C46 0.038(5) 0.088(8) 0.067(6) 0.043(6) -0.005(5) 0.011(5)
Ni2 0.0232(5) 0.0292(5) 0.0312(5) -0.0059(4) 0.0045(4) -0.0034(4)
Cl3 0.0463(12) 0.0390(12) 0.0319(10) -0.0038(8) -0.0008(9) -0.0005(9)
Cl4 0.121(3) 0.118(3) 0.0533(15) 0.0271(17) 0.0154(16) 0.017(2)
O1A 0.029(3) 0.034(3) 0.041(3) -0.013(2) 0.001(2) -0.006(2)
O2A 0.052(4) 0.042(4) 0.061(4) -0.014(3) 0.011(3) -0.018(3)
O3A 0.049(3) 0.025(3) 0.031(3) 0.002(2) 0.007(2) -0.005(2)
N5 0.024(3) 0.027(3) 0.030(3) 0.000(3) 0.002(2) -0.004(3)
N6 0.019(3) 0.028(3) 0.032(3) -0.003(3) 0.005(2) -0.002(2)
N7 0.022(3) 0.032(4) 0.031(3) -0.009(3) -0.002(2) -0.006(3)
C1A 0.022(4) 0.038(5) 0.034(4) -0.014(3) -0.001(3) 0.001(3)
C2A 0.022(4) 0.028(4) 0.033(4) -0.004(3) 0.006(3) -0.001(3)
C3A 0.029(4) 0.038(5) 0.035(4) -0.007(4) 0.006(3) -0.004(4)
C4A 0.048(5) 0.032(5) 0.038(4) 0.000(4) -0.001(4) -0.007(4)
C5A 0.037(5) 0.033(5) 0.044(5) -0.005(4) -0.004(4) -0.005(4)
C6A 0.056(6) 0.031(5) 0.055(5) -0.006(4) -0.003(5) -0.001(4)
C7A 0.060(6) 0.037(5) 0.067(6) -0.018(5) 0.000(5) 0.007(4)
C8A 0.034(5) 0.046(5) 0.055(5) -0.020(4) 0.012(4) -0.009(4)
C9A 0.021(4) 0.051(5) 0.040(4) -0.010(4) 0.007(3) -0.006(4)
C10A 0.024(4) 0.042(5) 0.038(4) -0.010(4) 0.005(3) 0.002(3)
C11A 0.016(4) 0.037(4) 0.030(4) -0.011(3) 0.011(3) 0.002(3)
C12A 0.035(4) 0.027(4) 0.024(3) -0.007(3) 0.004(3) -0.008(3)
C13A 0.036(5) 0.035(5) 0.036(4) -0.009(4) 0.007(3) -0.012(4)
C14A 0.044(5) 0.034(5) 0.043(4) -0.014(4) 0.008(4) -0.005(4)
C15A 0.048(5) 0.044(5) 0.040(5) -0.017(4) 0.021(4) -0.007(4)
C16A 0.065(7) 0.040(6) 0.065(6) -0.019(5) 0.042(5) -0.019(5)
C17A 0.077(7) 0.029(5) 0.041(5) -0.004(4) 0.022(4) -0.012(4)
C18A 0.043(5) 0.025(4) 0.029(4) -0.008(3) 0.004(3) -0.003(3)
C19A 0.050(5) 0.020(4) 0.039(4) -0.003(3) -0.002(4) 0.000(4)
C20A 0.037(5) 0.043(5) 0.035(4) -0.005(4) 0.002(4) 0.004(4)
C21A 0.029(4) 0.029(4) 0.031(4) -0.012(3) 0.001(3) -0.004(3)
C22A 0.028(4) 0.041(5) 0.027(4) -0.007(3) 0.000(3) -0.004(3)
C23A 0.034(4) 0.031(4) 0.030(4) 0.002(3) 0.005(3) 0.004(3)
C24A 0.022(4) 0.031(4) 0.026(4) 0.000(3) 0.003(3) -0.004(3)
C25A 0.024(4) 0.027(4) 0.027(4) 0.001(3) 0.001(3) 0.004(3)
C26A 0.023(4) 0.028(4) 0.032(4) -0.003(3) 0.007(3) -0.007(3)
C27A 0.034(4) 0.026(4) 0.034(4) -0.007(3) 0.003(3) -0.003(3)
C28A 0.025(4) 0.031(4) 0.030(4) 0.002(3) 0.001(3) 0.001(3)
C29A 0.023(4) 0.023(4) 0.031(4) -0.002(3) 0.002(3) 0.002(3)
C30A 0.021(4) 0.019(3) 0.030(4) -0.001(3) 0.004(3) -0.003(3)
C31A 0.022(4) 0.023(4) 0.037(4) -0.003(3) 0.002(3) 0.004(3)
C32A 0.020(4) 0.035(4) 0.026(4) 0.001(3) 0.002(3) -0.007(3)
C33A 0.029(4) 0.028(4) 0.043(5) -0.004(3) 0.004(3) 0.002(3)
C34A 0.027(4) 0.055(6) 0.041(4) -0.003(4) 0.005(3) -0.002(4)
C35A 0.031(5) 0.060(6) 0.040(5) 0.005(4) 0.000(3) -0.016(4)
C36A 0.054(6) 0.051(6) 0.047(5) 0.017(4) -0.005(4) -0.015(5)
C37A 0.032(4) 0.037(5) 0.046(5) 0.014(4) 0.004(4) 0.006(4)
C38A 0.031(4) 0.033(4) 0.039(4) -0.006(3) 0.005(3) -0.007(4)
C39A 0.024(4) 0.035(5) 0.044(4) -0.005(4) -0.003(3) -0.007(4)
C40A 0.030(4) 0.052(5) 0.049(5) -0.017(4) 0.004(4) -0.005(4)
C41A 0.023(4) 0.050(5) 0.039(4) -0.011(4) -0.003(3) 0.003(4)
C42A 0.047(6) 0.051(6) 0.036(4) -0.007(4) 0.001(4) -0.001(4)
C43A 0.077(7) 0.054(6) 0.051(6) -0.005(5) 0.005(5) -0.001(5)
C44A 0.056(6) 0.060(7) 0.051(6) 0.008(5) 0.004(5) 0.000(5)
C45A 0.028(5) 0.115(9) 0.035(5) -0.001(6) -0.001(4) 0.013(5)
C46A 0.033(5) 0.072(6) 0.043(5) -0.019(5) -0.011(4) 0.013(5)
O1S 0.100(9) 0.073(7) 0.39(2) 0.056(10) -0.007(11) -0.013(6)
C1S 0.075(8) 0.058(7) 0.106(9) 0.010(6) -0.024(7) 0.021(6)
O2S 0.148(8) 0.067(5) 0.098(6) -0.007(4) -0.042(5) -0.031(5)
O3S 0.070(5) 0.091(6) 0.140(7) -0.055(5) 0.044(5) -0.042(5)

loop_
_atom_type_symbol
_atom_type_description
_atom_type_scat_dispersion_real
_atom_type_scat_dispersion_imag
_atom_type_scat_source
C C 0.0033 0.0016 'International Tables Vol C Tables 4.2.6.8 and 6.1.1.4'
H H 0.0000 0.0000 'International Tables Vol C Tables 4.2.6.8 and 6.1.1.4'
Cl Cl 0.1484 0.1585 'International Tables Vol C Tables 4.2.6.8 and 6.1.1.4'
N N 0.0061 0.0033 'International Tables Vol C Tables 4.2.6.8 and 6.1.1.4'
Ni Ni 0.3393 1.1124 'International Tables Vol C Tables 4.2.6.8 and 6.1.1.4'
O O 0.0106 0.0060 'International Tables Vol C Tables 4.2.6.8 and 6.1.1.4'

loop_
_geom_angle_atom_site_label_1
_geom_angle_atom_site_label_2
_geom_angle_atom_site_label_3
_geom_angle
O1 Ni1 N1 93.4(2)
O1 Ni1 N2 177.9(2)
O1 Ni1 N3 87.0(2)
N2 Ni1 N1 85.3(2)
N2 Ni1 N3 94.3(2)
N3 Ni1 N1 174.8(2)
C39 O1 Ni1 114.9(5)
C1 N1 Ni1 113.6(4)
C22 N1 Ni1 112.1(4)
C22 N1 C1 110.8(5)
C23 N1 Ni1 101.8(4)
C23 N1 C1 109.9(5)
C23 N1 C22 108.1(5)
C24 N2 Ni1 114.5(5)
C24 N2 C25 121.8(6)
C25 N2 Ni1 123.5(4)
C31 N3 Ni1 127.8(5)
C31 N3 C38 122.3(6)
C38 N3 Ni1 109.6(4)
N1 C1 H1A 109.2
N1 C1 H1B 109.2
H1A C1 H1B 107.9
C2 C1 N1 112.0(5)
C2 C1 H1A 109.2
C2 C1 H1B 109.2
C3 C2 C1 121.3(6)
C11 C2 C1 119.3(6)
C11 C2 C3 119.3(6)
C2 C3 H3 118.8
C4 C3 C2 122.3(7)
C4 C3 H3 118.8
C3 C4 H4 120.1
C3 C4 C5 119.7(7)
C5 C4 H4 120.1
C4 C5 C6 122.0(7)
C4 C5 C10 119.5(7)
C6 C5 C10 118.6(8)
C5 C6 H6 119.4
C7 C6 C5 121.1(8)
C7 C6 H6 119.4
C6 C7 H7 119.8
C6 C7 C8 120.4(8)
C8 C7 H7 119.8
C7 C8 H8 120.5
C9 C8 C7 119.0(8)
C9 C8 H8 120.5
C8 C9 H9 118.6
C8 C9 C10 122.8(7)
C10 C9 H9 118.6
C9 C10 C5 117.9(7)
C9 C10 C11 123.3(7)
C11 C10 C5 118.6(7)
C2 C11 C10 120.2(6)
C2 C11 C12 117.8(6)
C10 C11 C12 121.9(6)
C13 C12 C11 122.4(6)
C21 C12 C11 118.6(6)
C21 C12 C13 118.9(6)
C12 C13 C18 119.5(6)
C14 C13 C12 122.3(7)
C14 C13 C18 118.1(7)
C13 C14 H14 119.5
C15 C14 C13 121.0(7)
C15 C14 H14 119.5
C14 C15 H15 120.3
C14 C15 C16 119.5(8)
C16 C15 H15 120.3
C15 C16 H16 119.2
C17 C16 C15 121.7(8)
C17 C16 H16 119.2
C16 C17 H17 120.2
C16 C17 C18 119.6(8)
C18 C17 H17 120.2
C17 C18 C13 120.1(7)
C17 C18 C19 121.5(7)
C19 C18 C13 118.4(6)
C18 C19 H19 119.4
C20 C19 C18 121.2(7)
C20 C19 H19 119.4
C19 C20 H20 119.6
C19 C20 C21 120.7(7)
C21 C20 H20 119.6
C12 C21 C20 120.8(7)
C12 C21 C22 119.3(6)
C20 C21 C22 119.8(6)
N1 C22 C21 115.3(5)
N1 C22 H22A 108.4
N1 C22 H22B 108.4
C21 C22 H22A 108.4
C21 C22 H22B 108.4
H22A C22 H22B 107.5
N1 C23 H23A 109.1
N1 C23 H23B 109.1
N1 C23 C24 112.5(5)
H23A C23 H23B 107.8
C24 C23 H23A 109.1
C24 C23 H23B 109.1
O3 C24 N2 128.2(7)
O3 C24 C23 121.3(6)
N2 C24 C23 110.5(6)
C26 C25 N2 119.2(6)
C30 C25 N2 121.2(6)
C30 C25 C26 119.3(6)
C25 C26 H26 119.8
C27 C26 C25 120.4(6)
C27 C26 H26 119.8
C26 C27 H27 119.6
C26 C27 C28 120.7(7)
C28 C27 H27 119.6
C27 C28 Cl1 120.6(6)
C29 C28 Cl1 119.2(6)
C29 C28 C27 120.2(7)
C28 C29 H29 119.5
C28 C29 C30 120.9(6)
C30 C29 H29 119.5
C25 C30 C29 118.4(6)
C25 C30 C31 123.2(6)
C31 C30 C29 118.4(6)
N3 C31 C30 123.5(6)
N3 C31 C32 121.0(6)
C30 C31 C32 115.5(6)
C33 C32 C31 119.3(7)
C37 C32 C31 122.4(7)
C37 C32 C33 118.2(7)
C32 C33 H33 119.7
C34 C33 C32 120.5(8)
C34 C33 H33 119.7
C33 C34 H34 120.5
C33 C34 C35 119.1(8)
C35 C34 H34 120.5
C34 C35 H35 119.7
C36 C35 C34 120.6(8)
C36 C35 H35 119.7
C35 C36 H36 119.8
C37 C36 C35 120.5(8)
C37 C36 H36 119.8
C32 C37 H37 119.4
C36 C37 C32 121.1(8)
C36 C37 H37 119.4
N3 C38 H38 109.2
N3 C38 C39 106.4(6)
N3 C38 C40 111.7(6)
C39 C38 H38 109.2
C40 C38 H38 109.2
C40 C38 C39 111.1(7)
O1 C39 C38 115.4(7)
O2 C39 O1 125.1(8)
O2 C39 C38 119.4(7)
C38 C40 H40A 109.2
C38 C40 H40B 109.2
H40A C40 H40B 107.9
C41 C40 C38 112.1(6)
C41 C40 H40A 109.2
C41 C40 H40B 109.2
C42 C41 C40 122.0(8)
C42 C41 C46 117.0(9)
C46 C41 C40 120.9(9)
C41 C42 H42 118.7
C41 C42 C43 122.7(8)
C43 C42 H42 118.7
C42 C43 H43 121.2
C44 C43 C42 117.5(9)
C44 C43 H43 121.2
C43 C44 Cl2 118.5(8)
C45 C44 Cl2 119.2(8)
C45 C44 C43 122.3(10)
C44 C45 H45 119.7
C44 C45 C46 120.6(9)
C46 C45 H45 119.7
C41 C46 H46 120.0
C45 C46 C41 119.9(10)
C45 C46 H46 120.0
O1A Ni2 N7 93.1(2)
N5 Ni2 O1A 178.1(2)
N5 Ni2 N7 86.4(2)
N6 Ni2 O1A 85.9(2)
N6 Ni2 N5 94.7(2)
N6 Ni2 N7 175.3(2)
C39A O1A Ni2 114.1(5)
C24A N5 Ni2 114.2(4)
C24A N5 C25A 121.9(6)
C25A N5 Ni2 123.8(4)
C31A N6 Ni2 126.9(5)
C31A N6 C38A 121.9(6)
C38A N6 Ni2 111.2(4)
C1A N7 Ni2 114.0(4)
C22A N7 Ni2 114.6(4)
C22A N7 C1A 110.3(5)
C22A N7 C23A 109.9(5)
C23A N7 Ni2 100.6(4)
C23A N7 C1A 106.8(5)
N7 C1A H1AA 108.9
N7 C1A H1AB 108.9
H1AA C1A H1AB 107.7
C2A C1A N7 113.3(5)
C2A C1A H1AA 108.9
C2A C1A H1AB 108.9
C3A C2A C1A 119.8(6)
C11A C2A C1A 117.9(6)
C11A C2A C3A 122.0(7)
C2A C3A H3A 119.8
C4A C3A C2A 120.3(7)
C4A C3A H3A 119.8
C3A C4A H4A 119.5
C3A C4A C5A 121.1(7)
C5A C4A H4A 119.5
C4A C5A C6A 122.1(7)
C4A C5A C10A 118.3(7)
C6A C5A C10A 119.5(7)
C5A C6A H6A 119.4
C7A C6A C5A 121.1(8)
C7A C6A H6A 119.4
C6A C7A H7A 119.8
C6A C7A C8A 120.4(8)
C8A C7A H7A 119.8
C7A C8A H8A 119.5
C7A C8A C9A 121.0(8)
C9A C8A H8A 119.5
C8A C9A H9A 119.9
C8A C9A C10A 120.1(8)
C10A C9A H9A 119.9
C5A C10A C9A 117.6(7)
C11A C10A C5A 119.7(6)
C11A C10A C9A 122.7(7)
C2A C11A C10A 118.4(7)
C2A C11A C12A 119.6(6)
C10A C11A C12A 121.9(6)
C13A C12A C11A 123.2(7)
C21A C12A C11A 118.4(6)
C21A C12A C13A 118.4(7)
C14A C13A C12A 121.6(7)
C18A C13A C12A 120.5(7)
C18A C13A C14A 117.7(7)
C13A C14A H14A 118.9
C15A C14A C13A 122.1(8)
C15A C14A H14A 118.9
C14A C15A H15A 120.6
C14A C15A C16A 118.9(8)
C16A C15A H15A 120.6
C15A C16A H16A 119.8
C17A C16A C15A 120.5(8)
C17A C16A H16A 119.8
C16A C17A H17A 120.3
C16A C17A C18A 119.5(8)
C18A C17A H17A 120.3
C13A C18A C17A 121.2(8)
C13A C18A C19A 118.9(7)
C17A C18A C19A 119.9(7)
C18A C19A H19A 120.0
C20A C19A C18A 119.9(7)
C20A C19A H19A 120.0
C19A C20A H20A 119.2
C19A C20A C21A 121.7(7)
C21A C20A H20A 119.2
C12A C21A C20A 119.9(7)
C12A C21A C22A 119.1(7)
C20A C21A C22A 121.0(6)
N7 C22A C21A 111.9(6)
N7 C22A H22C 109.2
N7 C22A H22D 109.2
C21A C22A H22C 109.2
C21A C22A H22D 109.2
H22C C22A H22D 107.9
N7 C23A H23C 110.0
N7 C23A H23D 110.0
H23C C23A H23D 108.3
C24A C23A N7 108.6(5)
C24A C23A H23C 110.0
C24A C23A H23D 110.0
O3A C24A N5 129.4(6)
O3A C24A C23A 119.8(6)
N5 C24A C23A 110.7(6)
N5 C25A C26A 120.9(6)
C30A C25A N5 120.3(6)
C30A C25A C26A 118.7(6)
C25A C26A H26A 119.4
C27A C26A C25A 121.2(6)
C27A C26A H26A 119.4
C26A C27A H27A 119.8
C26A C27A C28A 120.4(7)
C28A C27A H27A 119.8
C27A C28A Cl3 120.0(5)
C29A C28A Cl3 120.5(5)
C29A C28A C27A 119.4(6)
C28A C29A H29A 119.2
C28A C29A C30A 121.6(6)
C30A C29A H29A 119.2
C25A C30A C31A 123.6(6)
C29A C30A C25A 118.6(6)
C29A C30A C31A 117.6(6)
N6 C31A C30A 123.1(6)
N6 C31A C32A 120.0(6)
C30A C31A C32A 116.9(6)
C33A C32A C31A 120.1(6)
C33A C32A C37A 119.7(6)
C37A C32A C31A 120.1(6)
C32A C33A H33A 120.3
C32A C33A C34A 119.4(7)
C34A C33A H33A 120.3
C33A C34A H34A 119.7
C35A C34A C33A 120.6(7)
C35A C34A H34A 119.7
C34A C35A H35A 120.1
C34A C35A C36A 119.7(7)
C36A C35A H35A 120.1
C35A C36A H36A 120.2
C37A C36A C35A 119.7(8)
C37A C36A H36A 120.2
C32A C37A H37A 119.6
C36A C37A C32A 120.7(7)
C36A C37A H37A 119.6
N6 C38A H38A 109.6
N6 C38A C39A 105.7(6)
N6 C38A C40A 112.3(6)
C39A C38A H38A 109.6
C40A C38A H38A 109.6
C40A C38A C39A 109.9(6)
O1A C39A C38A 117.1(6)
O2A C39A O1A 124.2(7)
O2A C39A C38A 118.7(7)
C38A C40A H40C 108.7
C38A C40A H40D 108.7
H40C C40A H40D 107.6
C41A C40A C38A 114.3(6)
C41A C40A H40C 108.7
C41A C40A H40D 108.7
C42A C41A C40A 122.5(7)
C42A C41A C46A 118.7(8)
C46A C41A C40A 118.8(8)
C41A C42A H42A 118.7
C41A C42A C43A 122.7(8)
C43A C42A H42A 118.7
C42A C43A H43A 121.2
C42A C43A C44A 117.6(9)
C44A C43A H43A 121.2
C43A C44A Cl4 118.2(8)
C45A C44A Cl4 120.2(7)
C45A C44A C43A 121.7(9)
C44A C45A H45A 120.2
C44A C45A C46A 119.5(8)
C46A C45A H45A 120.2
C41A C46A H46A 120.1
C45A C46A C41A 119.8(9)
C45A C46A H46A 120.1
C1S O1S H1S 109.5
O1S C1S H1SA 109.5
O1S C1S H1SB 109.5
O1S C1S H1SC 109.5
H1SA C1S H1SB 109.5
H1SA C1S H1SC 109.5
H1SB C1S H1SC 109.5
H2SA O2S H2SB 109.5
H3SA O3S H3SB 109.4

loop_
_geom_bond_atom_site_label_1
_geom_bond_atom_site_label_2
_geom_bond_distance
Ni1 O1 1.846(5)
Ni1 N1 1.949(6)
Ni1 N2 1.849(6)
Ni1 N3 1.859(6)
Cl1 C28 1.728(7)
Cl2 C44 1.757(10)
O1 C39 1.294(9)
O2 C39 1.223(9)
O3 C24 1.225(8)
N1 C1 1.519(8)
N1 C22 1.500(8)
N1 C23 1.478(9)
N2 C24 1.359(8)
N2 C25 1.416(8)
N3 C31 1.269(8)
N3 C38 1.491(9)
C1 H1A 0.9900
C1 H1B 0.9900
C1 C2 1.488(9)
C2 C3 1.409(9)
C2 C11 1.383(9)
C3 H3 0.9500
C3 C4 1.356(10)
C4 H4 0.9500
C4 C5 1.405(10)
C5 C6 1.421(10)
C5 C10 1.439(10)
C6 H6 0.9500
C6 C7 1.359(11)
C7 H7 0.9500
C7 C8 1.426(11)
C8 H8 0.9500
C8 C9 1.363(10)
C9 H9 0.9500
C9 C10 1.401(10)
C10 C11 1.422(10)
C11 C12 1.484(9)
C12 C13 1.427(10)
C12 C21 1.389(9)
C13 C14 1.421(10)
C13 C18 1.439(10)
C14 H14 0.9500
C14 C15 1.377(10)
C15 H15 0.9500
C15 C16 1.410(11)
C16 H16 0.9500
C16 C17 1.374(11)
C17 H17 0.9500
C17 C18 1.400(10)
C18 C19 1.405(10)
C19 H19 0.9500
C19 C20 1.362(10)
C20 H20 0.9500
C20 C21 1.403(9)
C21 C22 1.519(10)
C22 H22A 0.9900
C22 H22B 0.9900
C23 H23A 0.9900
C23 H23B 0.9900
C23 C24 1.491(9)
C25 C26 1.410(9)
C25 C30 1.404(9)
C26 H26 0.9500
C26 C27 1.376(9)
C27 H27 0.9500
C27 C28 1.393(10)
C28 C29 1.353(9)
C29 H29 0.9500
C29 C30 1.438(9)
C30 C31 1.437(9)
C31 C32 1.525(9)
C32 C33 1.416(10)
C32 C37 1.373(10)
C33 H33 0.9500
C33 C34 1.370(10)
C34 H34 0.9500
C34 C35 1.388(12)
C35 H35 0.9500
C35 C36 1.364(12)
C36 H36 0.9500
C36 C37 1.362(10)
C37 H37 0.9500
C38 H38 1.0000
C38 C39 1.534(11)
C38 C40 1.529(11)
C40 H40A 0.9900
C40 H40B 0.9900
C40 C41 1.519(13)
C41 C42 1.371(11)
C41 C46 1.438(11)
C42 H42 0.9500
C42 C43 1.392(12)
C43 H43 0.9500
C43 C44 1.376(12)
C44 C45 1.349(13)
C45 H45 0.9500
C45 C46 1.364(14)
C46 H46 0.9500
Ni2 O1A 1.863(5)
Ni2 N5 1.846(6)
Ni2 N6 1.840(5)
Ni2 N7 1.938(6)
Cl3 C28A 1.735(7)
Cl4 C44A 1.756(9)
O1A C39A 1.257(8)
O2A C39A 1.229(8)
O3A C24A 1.223(8)
N5 C24A 1.363(8)
N5 C25A 1.416(8)
N6 C31A 1.311(8)
N6 C38A 1.463(8)
N7 C1A 1.519(8)
N7 C22A 1.497(8)
N7 C23A 1.510(9)
C1A H1AA 0.9900
C1A H1AB 0.9900
C1A C2A 1.509(9)
C2A C3A 1.387(10)
C2A C11A 1.379(9)
C3A H3A 0.9500
C3A C4A 1.375(10)
C4A H4A 0.9500
C4A C5A 1.405(10)
C5A C6A 1.413(11)
C5A C10A 1.436(10)
C6A H6A 0.9500
C6A C7A 1.372(11)
C7A H7A 0.9500
C7A C8A 1.386(12)
C8A H8A 0.9500
C8A C9A 1.394(10)
C9A H9A 0.9500
C9A C10A 1.438(10)
C10A C11A 1.432(9)
C11A C12A 1.483(10)
C12A C13A 1.436(9)
C12A C21A 1.380(10)
C13A C14A 1.402(10)
C13A C18A 1.373(10)
C14A H14A 0.9500
C14A C15A 1.363(10)
C15A H15A 0.9500
C15A C16A 1.406(12)
C16A H16A 0.9500
C16A C17A 1.362(12)
C17A H17A 0.9500
C17A C18A 1.407(10)
C18A C19A 1.430(11)
C19A H19A 0.9500
C19A C20A 1.343(10)
C20A H20A 0.9500
C20A C21A 1.400(10)
C21A C22A 1.513(9)
C22A H22C 0.9900
C22A H22D 0.9900
C23A H23C 0.9900
C23A H23D 0.9900
C23A C24A 1.509(9)
C25A C26A 1.420(9)
C25A C30A 1.410(9)
C26A H26A 0.9500
C26A C27A 1.348(9)
C27A H27A 0.9500
C27A C28A 1.403(9)
C28A C29A 1.374(9)
C29A H29A 0.9500
C29A C30A 1.397(9)
C30A C31A 1.453(9)
C31A C32A 1.511(9)
C32A C33A 1.385(9)
C32A C37A 1.389(10)
C33A H33A 0.9500
C33A C34A 1.389(10)
C34A H34A 0.9500
C34A C35A 1.374(11)
C35A H35A 0.9500
C35A C36A 1.398(12)
C36A H36A 0.9500
C36A C37A 1.368(10)
C37A H37A 0.9500
C38A H38A 1.0000
C38A C39A 1.524(10)
C38A C40A 1.525(10)
C40A H40C 0.9900
C40A H40D 0.9900
C40A C41A 1.502(11)
C41A C42A 1.349(10)
C41A C46A 1.406(10)
C42A H42A 0.9500
C42A C43A 1.371(11)
C43A H43A 0.9500
C43A C44A 1.394(12)
C44A C45A 1.350(13)
C45A H45A 0.9500
C45A C46A 1.383(12)
C46A H46A 0.9500
O1S H1S 0.8400
O1S C1S 1.392(13)
C1S H1SA 0.9800
C1S H1SB 0.9800
C1S H1SC 0.9800
O2S H2SA 0.8504
O2S H2SB 0.8500
O3S H3SA 0.8502
O3S H3SB 0.8502

loop_
_geom_hbond_atom_site_label_D
_geom_hbond_atom_site_label_H
_geom_hbond_atom_site_label_A
_geom_hbond_distance_DH
_geom_hbond_distance_HA
_geom_hbond_distance_DA
_geom_hbond_angle_DHA
_geom_hbond_site_symmetry_A
C26A H26A O3A 0.95 2.21 2.807(8) 120.0 .
O1S H1S O2A 0.84 2.11 2.698(13) 126.3 4_564

loop_
_geom_torsion_atom_site_label_1
_geom_torsion_atom_site_label_2
_geom_torsion_atom_site_label_3
_geom_torsion_atom_site_label_4
_geom_torsion
Ni1 O1 C39 O2 -176.8(8)
Ni1 O1 C39 C38 1.1(9)
Ni1 N1 C1 C2 178.6(5)
Ni1 N1 C22 C21 -92.3(6)
Ni1 N1 C23 C24 -37.3(6)
Ni1 N2 C24 O3 -168.7(6)
Ni1 N2 C24 C23 9.9(7)
Ni1 N2 C25 C26 -155.3(5)
Ni1 N2 C25 C30 19.1(8)
Ni1 N3 C31 C30 1.9(10)
Ni1 N3 C31 C32 -179.4(5)
Ni1 N3 C38 C39 -26.1(7)
Ni1 N3 C38 C40 95.3(6)
Cl1 C28 C29 C30 179.8(5)
Cl2 C44 C45 C46 -177.4(7)
O1 Ni1 N3 C31 -162.0(6)
O1 Ni1 N3 C38 23.0(5)
N1 Ni1 O1 C39 160.6(6)
N1 Ni1 N2 C24 -26.7(5)
N1 Ni1 N2 C25 159.3(5)
N1 C1 C2 C3 102.2(7)
N1 C1 C2 C11 -73.7(8)
N1 C23 C24 O3 -161.2(6)
N1 C23 C24 N2 20.1(8)
N2 Ni1 N3 C31 16.4(6)
N2 Ni1 N3 C38 -158.6(5)
N2 C25 C26 C27 175.9(6)
N2 C25 C30 C29 -174.4(6)
N2 C25 C30 C31 5.7(10)
N3 Ni1 O1 C39 -14.2(6)
N3 Ni1 N2 C24 148.1(5)
N3 Ni1 N2 C25 -26.0(5)
N3 C31 C32 C33 116.7(8)
N3 C31 C32 C37 -66.8(10)
N3 C38 C39 O1 16.6(10)
N3 C38 C39 O2 -165.3(8)
N3 C38 C40 C41 -55.9(9)
C1 N1 C22 C21 35.8(8)
C1 N1 C23 C24 -158.1(6)
C1 C2 C3 C4 -174.6(7)
C1 C2 C11 C10 169.8(6)
C1 C2 C11 C12 -6.7(9)
C2 C3 C4 C5 4.7(12)
C2 C11 C12 C13 -121.5(7)
C2 C11 C12 C21 56.7(9)
C3 C2 C11 C10 -6.2(10)
C3 C2 C11 C12 177.3(6)
C3 C4 C5 C6 172.6(7)
C3 C4 C5 C10 -5.7(11)
C4 C5 C6 C7 -173.6(7)
C4 C5 C10 C9 176.8(7)
C4 C5 C10 C11 1.0(11)
C5 C6 C7 C8 -4.3(12)
C5 C10 C11 C2 5.0(10)
C5 C10 C11 C12 -178.7(6)
C6 C5 C10 C9 -1.6(11)
C6 C5 C10 C11 -177.5(6)
C6 C7 C8 C9 0.4(11)
C7 C8 C9 C10 2.9(11)
C8 C9 C10 C5 -2.2(11)
C8 C9 C10 C11 173.5(7)
C9 C10 C11 C2 -170.6(7)
C9 C10 C11 C12 5.7(11)
C10 C5 C6 C7 4.8(11)
C10 C11 C12 C13 62.0(10)
C10 C11 C12 C21 -119.8(7)
C11 C2 C3 C4 1.3(11)
C11 C12 C13 C14 6.4(11)
C11 C12 C13 C18 -177.7(6)
C11 C12 C21 C20 176.0(6)
C11 C12 C21 C22 -2.3(10)
C12 C13 C14 C15 175.7(7)
C12 C13 C18 C17 -177.7(7)
C12 C13 C18 C19 1.9(10)
C12 C21 C22 N1 -69.7(8)
C13 C12 C21 C20 -5.8(10)
C13 C12 C21 C22 176.0(6)
C13 C14 C15 C16 2.7(12)
C13 C18 C19 C20 -6.4(11)
C14 C13 C18 C17 -1.7(11)
C14 C13 C18 C19 177.9(7)
C14 C15 C16 C17 -3.4(14)
C15 C16 C17 C18 1.5(14)
C16 C17 C18 C13 1.1(12)
C16 C17 C18 C19 -178.5(8)
C17 C18 C19 C20 173.2(7)
C18 C13 C14 C15 -0.2(11)
C18 C19 C20 C21 4.9(11)
C19 C20 C21 C12 1.4(10)
C19 C20 C21 C22 179.6(6)
C20 C21 C22 N1 112.0(7)
C21 C12 C13 C14 -171.8(7)
C21 C12 C13 C18 4.1(10)
C22 N1 C1 C2 51.3(7)
C22 N1 C23 C24 80.9(7)
C23 N1 C1 C2 -68.1(7)
C23 N1 C22 C21 156.3(5)
C24 N2 C25 C26 31.1(9)
C24 N2 C25 C30 -154.5(6)
C25 N2 C24 O3 5.5(10)
C25 N2 C24 C23 -175.9(6)
C25 C26 C27 C28 -3.0(10)
C25 C30 C31 N3 -17.2(10)
C25 C30 C31 C32 164.0(6)
C26 C25 C30 C29 0.0(9)
C26 C25 C30 C31 -179.9(6)
C26 C27 C28 Cl1 -178.4(5)
C26 C27 C28 C29 3.2(11)
C27 C28 C29 C30 -1.8(11)
C28 C29 C30 C25 0.3(10)
C28 C29 C30 C31 -179.9(6)
C29 C30 C31 N3 163.0(6)
C29 C30 C31 C32 -15.8(9)
C30 C25 C26 C27 1.4(10)
C30 C31 C32 C33 -64.5(9)
C30 C31 C32 C37 112.0(8)
C31 N3 C38 C39 158.6(6)
C31 N3 C38 C40 -80.0(8)
C31 C32 C33 C34 176.0(7)
C31 C32 C37 C36 -175.7(7)
C32 C33 C34 C35 -0.4(13)
C33 C32 C37 C36 0.9(12)
C33 C34 C35 C36 1.3(14)
C34 C35 C36 C37 -1.1(14)
C35 C36 C37 C32 0.0(13)
C37 C32 C33 C34 -0.7(12)
C38 N3 C31 C30 176.2(6)
C38 N3 C31 C32 -5.0(10)
C38 C40 C41 C42 86.2(10)
C38 C40 C41 C46 -91.2(9)
C39 C38 C40 C41 62.7(9)
C40 C38 C39 O1 -105.1(8)
C40 C38 C39 O2 72.9(11)
C40 C41 C42 C43 -175.1(7)
C40 C41 C46 C45 175.5(8)
C41 C42 C43 C44 -0.9(12)
C42 C41 C46 C45 -2.0(12)
C42 C43 C44 Cl2 177.7(6)
C42 C43 C44 C45 -1.1(12)
C43 C44 C45 C46 1.5(14)
C44 C45 C46 C41 0.1(13)
C46 C41 C42 C43 2.4(12)
Ni2 O1A C39A O2A -174.8(6)
Ni2 O1A C39A C38A 4.6(8)
Ni2 N5 C24A O3A -177.8(6)
Ni2 N5 C24A C23A -1.9(7)
Ni2 N5 C25A C26A -152.6(5)
Ni2 N5 C25A C30A 23.6(8)
Ni2 N6 C31A C30A -2.5(9)
Ni2 N6 C31A C32A 178.3(5)
Ni2 N6 C38A C39A -24.1(7)
Ni2 N6 C38A C40A 95.8(6)
Ni2 N7 C1A C2A -94.6(6)
Ni2 N7 C22A C21A -177.3(5)
Ni2 N7 C23A C24A -44.9(6)
Cl3 C28A C29A C30A 176.2(5)
Cl4 C44A C45A C46A 178.9(6)
O1A Ni2 N6 C31A -158.1(6)
O1A Ni2 N6 C38A 22.7(5)
N5 Ni2 N6 C31A 20.1(6)
N5 Ni2 N6 C38A -159.1(5)
N5 C25A C26A C27A 174.8(6)
N5 C25A C30A C29A -174.2(6)
N5 C25A C30A C31A 1.9(10)
N6 Ni2 O1A C39A -15.7(5)
N6 Ni2 N5 C24A 154.3(5)
N6 Ni2 N5 C25A -30.2(5)
N6 C31A C32A C33A 108.6(8)
N6 C31A C32A C37A -70.4(9)
N6 C38A C39A O1A 12.8(9)
N6 C38A C39A O2A -167.8(7)
N6 C38A C40A C41A -50.1(8)
N7 Ni2 O1A C39A 159.7(5)
N7 Ni2 N5 C24A -21.1(5)
N7 Ni2 N5 C25A 154.4(5)
N7 C1A C2A C3A 109.9(7)
N7 C1A C2A C11A -76.9(8)
N7 C23A C24A O3A -151.0(6)
N7 C23A C24A N5 32.7(8)
C1A N7 C22A C21A 52.6(8)
C1A N7 C23A C24A 74.3(6)
C1A C2A C3A C4A 175.0(6)
C1A C2A C11A C10A -176.4(6)
C1A C2A C11A C12A 7.2(9)
C2A C3A C4A C5A -1.3(11)
C2A C11A C12A C13A -126.7(7)
C2A C11A C12A C21A 51.8(9)
C3A C2A C11A C10A -3.4(10)
C3A C2A C11A C12A -179.8(6)
C3A C4A C5A C6A -178.2(7)
C3A C4A C5A C10A 2.0(11)
C4A C5A C6A C7A 178.5(8)
C4A C5A C10A C9A 178.3(7)
C4A C5A C10A C11A -3.3(11)
C5A C6A C7A C8A 3.5(14)
C5A C10A C11A C2A 4.0(10)
C5A C10A C11A C12A -179.7(7)
C6A C5A C10A C9A -1.6(11)
C6A C5A C10A C11A 176.8(7)
C6A C7A C8A C9A -2.0(13)
C7A C8A C9A C10A -1.2(12)
C8A C9A C10A C5A 3.0(10)
C8A C9A C10A C11A -175.4(7)
C9A C10A C11A C2A -177.7(7)
C9A C10A C11A C12A -1.4(10)
C10A C5A C6A C7A -1.6(13)
C10A C11A C12A C13A 57.1(10)
C10A C11A C12A C21A -124.5(7)
C11A C2A C3A C4A 2.1(11)
C11A C12A C13A C14A 9.8(11)
C11A C12A C13A C18A -174.6(7)
C11A C12A C21A C20A 173.1(6)
C11A C12A C21A C22A -7.8(9)
C12A C13A C14A C15A 175.8(7)
C12A C13A C18A C17A -178.6(7)
C12A C13A C18A C19A 0.2(10)
C12A C21A C22A N7 -72.8(8)
C13A C12A C21A C20A -8.4(10)
C13A C12A C21A C22A 170.7(6)
C13A C14A C15A C16A 3.1(11)
C13A C18A C19A C20A -6.0(11)
C14A C13A C18A C17A -2.9(11)
C14A C13A C18A C19A 176.0(7)
C14A C15A C16A C17A -3.5(12)
C15A C16A C17A C18A 0.8(12)
C16A C17A C18A C13A 2.5(11)
C16A C17A C18A C19A -176.4(7)
C17A C18A C19A C20A 172.8(7)
C18A C13A C14A C15A 0.0(11)
C18A C19A C20A C21A 4.6(11)
C19A C20A C21A C12A 2.7(11)
C19A C20A C21A C22A -176.4(7)
C20A C21A C22A N7 106.3(7)
C21A C12A C13A C14A -168.7(7)
C21A C12A C13A C18A 6.9(10)
C22A N7 C1A C2A 35.9(8)
C22A N7 C23A C24A -166.0(5)
C23A N7 C1A C2A 155.3(6)
C23A N7 C22A C21A -64.9(7)
C24A N5 C25A C26A 22.6(10)
C24A N5 C25A C30A -161.2(6)
C25A N5 C24A O3A 6.6(11)
C25A N5 C24A C23A -177.5(6)
C25A C26A C27A C28A -0.3(11)
C25A C30A C31A N6 -13.2(10)
C25A C30A C31A C32A 166.0(6)
C26A C25A C30A C29A 2.1(9)
C26A C25A C30A C31A 178.1(6)
C26A C27A C28A Cl3 -175.5(6)
C26A C27A C28A C29A 1.3(11)
C27A C28A C29A C30A -0.5(10)
C28A C29A C30A C25A -1.1(10)
C28A C29A C30A C31A -177.4(6)
C29A C30A C31A N6 162.9(6)
C29A C30A C31A C32A -17.9(9)
C30A C25A C26A C27A -1.4(10)
C30A C31A C32A C33A -70.6(8)
C30A C31A C32A C37A 110.4(7)
C31A N6 C38A C39A 156.7(6)
C31A N6 C38A C40A -83.4(8)
C31A C32A C33A C34A -178.9(6)
C31A C32A C37A C36A 179.5(7)
C32A C33A C34A C35A -1.7(11)
C33A C32A C37A C36A 0.6(11)
C33A C34A C35A C36A 2.7(11)
C34A C35A C36A C37A -2.1(12)
C35A C36A C37A C32A 0.5(12)
C37A C32A C33A C34A 0.0(10)
C38A N6 C31A C30A 176.6(6)
C38A N6 C31A C32A -2.6(10)
C38A C40A C41A C42A 96.3(9)
C38A C40A C41A C46A -83.1(8)
C39A C38A C40A C41A 67.2(8)
C40A C38A C39A O1A -108.7(7)
C40A C38A C39A O2A 70.8(9)
C40A C41A C42A C43A -179.7(8)
C40A C41A C46A C45A 179.3(7)
C41A C42A C43A C44A 0.0(14)
C42A C41A C46A C45A -0.1(11)
C42A C43A C44A Cl4 -179.3(7)
C42A C43A C44A C45A 0.8(15)
C43A C44A C45A C46A -1.2(14)
C44A C45A C46A C41A 0.8(12)
C46A C41A C42A C43A -0.3(12)

loop_
_smtbx_masks_void_nr
_smtbx_masks_void_average_x
_smtbx_masks_void_average_y
_smtbx_masks_void_average_z
_smtbx_masks_void_volume
_smtbx_masks_void_count_electrons
1 0.369 0.250 0.000 586.6 58.4
2 0.208 0.750 0.500 586.6 57.2
3 0.078 0.120 0.457 8.0 0.5
4 0.422 0.880 0.957 8.0 0.7
5 0.578 0.380 0.543 8.0 0.6
6 0.922 0.620 0.043 8.0 0.5
